data_4120809
loop_
_publ_author_name
'Daniel A. Evans'
'Ignacio Vargas-Baca'
'Alan H. Cowley'

_publ_section_title
;
 Sterically Directed Functionalization of the Redox-Active
 Bis(imino)acenaphthene Ligand Class: An Experimental and Theoretical
 Investigation
;
_journal_name_full 'Journal of the American Chemical Society'
_journal_page_first 13939
_journal_page_last 13946
_journal_paper_doi 10.1021/ja407070y
_journal_volume 135
_journal_year 2013
_chemical_formula_moiety 'C28 H26 F2 N2 Si'
_chemical_formula_sum 'C28 H26 F2 N2 Si'
_chemical_formula_weight 456.60
_chemical_name_systematic
;
 ?
;
_space_group_IT_number 2
_symmetry_cell_setting triclinic
_symmetry_space_group_name_Hall '-P 1'
_symmetry_space_group_name_H-M 'P -1'
_atom_sites_solution_hydrogens geom
_atom_sites_solution_primary direct
_atom_sites_solution_secondary difmap
_audit_creation_method SHELXL-97
_cell_angle_alpha 78.474(12)
_cell_angle_beta 77.185(11)
_cell_angle_gamma 66.703(8)
_cell_formula_units_Z 4
_cell_length_a 11.163(2)
_cell_length_b 13.060(3)
_cell_length_c 18.647(4)
_cell_measurement_reflns_used 8512
_cell_measurement_temperature 100(2)
_cell_measurement_theta_max 31.1200
_cell_measurement_theta_min 1.7112
_cell_volume 2415.5(9)
_computing_cell_refinement 'CrystalClear (Rigaku Inc., 2008)'
_computing_data_collection 'CrystalClear (Rigaku Inc., 2008)'
_computing_data_reduction 'CrystalClear (Rigaku Inc., 2008)'
_computing_molecular_graphics 'XP SHELXTL/PC, Siemens Analytical'
_computing_structure_refinement 'XL SHELXTL/PC, Siemens Analytical'
_computing_structure_solution
;

SIR97 - Altomare A., Burla M.C., Camalli M., Cascarano G.L., Giacovazzo C., 
Guagliardi A., Moliterni A.G.G., Polidori G.,Spagna R.
;
_diffrn_ambient_temperature 100(2)
_diffrn_measured_fraction_theta_full 0.988
_diffrn_measured_fraction_theta_max 0.988
_diffrn_measurement_device_type 'Rigaku AFC-12 with Saturn 724+ CCD'
_diffrn_measurement_method \w-scans
_diffrn_radiation_monochromator graphite
_diffrn_radiation_source 'fine-focus sealed tube'
_diffrn_radiation_type MoK\a
_diffrn_radiation_wavelength 0.71069
_diffrn_reflns_av_R_equivalents 0.0555
_diffrn_reflns_av_sigmaI/netI 0.0464
_diffrn_reflns_limit_h_max 14
_diffrn_reflns_limit_h_min -14
_diffrn_reflns_limit_k_max 16
_diffrn_reflns_limit_k_min -16
_diffrn_reflns_limit_l_max 24
_diffrn_reflns_limit_l_min -24
_diffrn_reflns_number 47961
_diffrn_reflns_theta_full 27.50
_diffrn_reflns_theta_max 27.50
_diffrn_reflns_theta_min 1.71
_exptl_absorpt_coefficient_mu 0.131
_exptl_absorpt_correction_T_max 1.00
_exptl_absorpt_correction_T_min 0.9022
_exptl_absorpt_correction_type multi-scan
_exptl_absorpt_process_details
;
Abscor. T. Higashi. (2001). Rigaku Corp. Tokyo, Japan
;
_exptl_crystal_colour Yellow
_exptl_crystal_density_diffrn 1.256
_exptl_crystal_description Platelet
_exptl_crystal_F_000 960
_exptl_crystal_size_max 0.37
_exptl_crystal_size_mid 0.16
_exptl_crystal_size_min 0.12
_refine_diff_density_max 0.449
_refine_diff_density_min -0.427
_refine_diff_density_rms 0.052
_refine_ls_extinction_method none
_refine_ls_goodness_of_fit_ref 1.174
_refine_ls_hydrogen_treatment mixed
_refine_ls_matrix_type full
_refine_ls_number_parameters 609
_refine_ls_number_reflns 10967
_refine_ls_number_restraints 0
_refine_ls_restrained_S_all 1.174
_refine_ls_R_factor_all 0.0772
_refine_ls_R_factor_gt 0.0663
_refine_ls_shift/su_max 0.001
_refine_ls_shift/su_mean 0.000
_refine_ls_structure_factor_coef Fsqd
_refine_ls_weighting_details 'calc w=1/[\s^2^(Fo^2^)+(0.0550P)^2^+1.1146P] where P=(Fo^2^+2Fc^2^)/3'
_refine_ls_weighting_scheme calc
_refine_ls_wR_factor_gt 0.1442
_refine_ls_wR_factor_ref 0.1506
_reflns_number_gt 9840
_reflns_number_total 10967
_reflns_threshold_expression >2sigma(I)
_cod_data_source_file ja407070y_si_001.cif
_cod_data_source_block shelxl
_cod_database_code 4120809

loop_
_symmetry_equiv_pos_as_xyz
'x, y, z'
'-x, -y, -z'

loop_
_atom_site_label
_atom_site_type_symbol
_atom_site_fract_x
_atom_site_fract_y
_atom_site_fract_z
_atom_site_U_iso_or_equiv
_atom_site_adp_type
_atom_site_occupancy
_atom_site_symmetry_multiplicity
_atom_site_calc_flag
_atom_site_refinement_flags
C1 C 0.30975(19) 0.22241(16) 0.85682(11) 0.0200(4) Uani 1 1 d .
C2 C 0.2104(2) 0.21144(17) 0.92589(11) 0.0204(4) Uani 1 1 d .
C3 C 0.2083(2) 0.12330(18) 0.97952(12) 0.0249(4) Uani 1 1 d .
H3 H 0.2822 0.0544 0.9804 0.030 Uiso 1 1 calc R
C4 C 0.0936(2) 0.13696(19) 1.03377(12) 0.0270(5) Uani 1 1 d .
H4 H 0.0911 0.0754 1.0703 0.032 Uiso 1 1 calc R
C5 C -0.0141(2) 0.23600(19) 1.03543(12) 0.0260(5) Uani 1 1 d .
H5 H -0.0898 0.2416 1.0721 0.031 Uiso 1 1 calc R
C6 C -0.0121(2) 0.33000(18) 0.98227(11) 0.0220(4) Uani 1 1 d .
C7 C 0.10187(19) 0.31406(17) 0.92888(11) 0.0201(4) Uani 1 1 d .
C8 C -0.1114(2) 0.43956(18) 0.97843(12) 0.0237(4) Uani 1 1 d .
H8 H -0.1913 0.4547 1.0128 0.028 Uiso 1 1 calc R
C9 C -0.0922(2) 0.52397(18) 0.92515(12) 0.0239(4) Uani 1 1 d .
H9 H -0.1602 0.5964 0.9236 0.029 Uiso 1 1 calc R
C10 C 0.0244(2) 0.50691(17) 0.87288(12) 0.0220(4) Uani 1 1 d .
H10 H 0.0356 0.5670 0.8374 0.026 Uiso 1 1 calc R
C11 C 0.12188(19) 0.40121(16) 0.87442(11) 0.0190(4) Uani 1 1 d .
C12 C 0.25473(19) 0.35115(16) 0.83085(11) 0.0193(4) Uani 1 1 d .
C13 C 0.4913(2) 0.22099(17) 0.91660(11) 0.0209(4) Uani 1 1 d .
C14 C 0.6266(2) 0.17603(18) 0.91983(12) 0.0258(5) Uani 1 1 d .
H14 H 0.6835 0.1191 0.8899 0.031 Uiso 1 1 calc R
C15 C 0.6800(2) 0.21247(19) 0.96577(12) 0.0281(5) Uani 1 1 d .
H15 H 0.7722 0.1811 0.9674 0.034 Uiso 1 1 calc R
C16 C 0.5967(2) 0.29497(19) 1.00887(12) 0.0262(5) Uani 1 1 d .
C17 C 0.4634(2) 0.34142(18) 1.00787(12) 0.0255(5) Uani 1 1 d .
H17 H 0.4077 0.3977 1.0385 0.031 Uiso 1 1 calc R
C18 C 0.4105(2) 0.30489(17) 0.96125(12) 0.0234(4) Uani 1 1 d .
H18 H 0.3183 0.3375 0.9598 0.028 Uiso 1 1 calc R
C19 C 0.27668(19) 0.51281(16) 0.75835(11) 0.0203(4) Uani 1 1 d .
C20 C 0.2112(2) 0.56028(18) 0.69771(12) 0.0261(5) Uani 1 1 d .
H20 H 0.1937 0.5139 0.6713 0.031 Uiso 1 1 calc R
C21 C 0.1710(2) 0.67523(19) 0.67536(13) 0.0292(5) Uani 1 1 d .
H21 H 0.1253 0.7083 0.6342 0.035 Uiso 1 1 calc R
C22 C 0.1987(2) 0.73961(18) 0.71412(13) 0.0293(5) Uani 1 1 d .
C23 C 0.2661(2) 0.69530(18) 0.77380(13) 0.0290(5) Uani 1 1 d .
H23 H 0.2848 0.7422 0.7991 0.035 Uiso 1 1 calc R
C24 C 0.3056(2) 0.58031(17) 0.79583(12) 0.0243(4) Uani 1 1 d .
H24 H 0.3524 0.5476 0.8366 0.029 Uiso 1 1 calc R
C25 C 0.3012(2) 0.16373(17) 0.79470(12) 0.0225(4) Uani 1 1 d .
H25A H 0.3670 0.1751 0.7518 0.027 Uiso 1 1 calc R
H25B H 0.2133 0.2068 0.7797 0.027 Uiso 1 1 calc R
C26 C 0.1714(2) -0.01572(19) 0.85659(14) 0.0318(5) Uani 1 1 d .
H26A H 0.1891 -0.0965 0.8639 0.048 Uiso 1 1 calc R
H26B H 0.0994 0.0237 0.8275 0.048 Uiso 1 1 calc R
H26C H 0.1459 0.0122 0.9049 0.048 Uiso 1 1 calc R
C27 C 0.4699(2) -0.08376(18) 0.85022(13) 0.0310(5) Uani 1 1 d .
H27A H 0.4858 -0.1622 0.8471 0.046 Uiso 1 1 calc R
H27B H 0.4532 -0.0720 0.9024 0.046 Uiso 1 1 calc R
H27C H 0.5477 -0.0665 0.8246 0.046 Uiso 1 1 calc R
C28 C 0.3484(2) -0.0200(2) 0.70840(13) 0.0335(5) Uani 1 1 d .
H28A H 0.4167 0.0061 0.6777 0.050 Uiso 1 1 calc R
H28B H 0.2653 0.0192 0.6886 0.050 Uiso 1 1 calc R
H28C H 0.3759 -0.1011 0.7080 0.050 Uiso 1 1 calc R
C29 C 0.6597(2) 0.32339(17) 0.64071(12) 0.0221(4) Uani 1 1 d .
C30 C 0.7556(2) 0.35305(18) 0.57610(11) 0.0235(4) Uani 1 1 d .
C31 C 0.7499(2) 0.45303(19) 0.53348(12) 0.0295(5) Uani 1 1 d .
H31 H 0.6727 0.5189 0.5391 0.035 Uiso 1 1 calc R
C32 C 0.8623(3) 0.4553(2) 0.48075(13) 0.0336(5) Uani 1 1 d .
H32 H 0.8599 0.5246 0.4517 0.040 Uiso 1 1 calc R
C33 C 0.9744(2) 0.3614(2) 0.47005(13) 0.0325(5) Uani 1 1 d .
H33 H 1.0479 0.3668 0.4346 0.039 Uiso 1 1 calc R
C34 C 0.9810(2) 0.2560(2) 0.51183(12) 0.0273(5) Uani 1 1 d .
C35 C 0.8694(2) 0.25612(18) 0.56469(11) 0.0234(4) Uani 1 1 d .
C36 C 1.0858(2) 0.1509(2) 0.50602(13) 0.0326(5) Uani 1 1 d .
H36 H 1.1636 0.1459 0.4712 0.039 Uiso 1 1 calc R
C37 C 1.0765(2) 0.0559(2) 0.55008(13) 0.0335(5) Uani 1 1 d .
H37 H 1.1488 -0.0134 0.5449 0.040 Uiso 1 1 calc R
C38 C 0.9633(2) 0.05713(19) 0.60294(12) 0.0269(5) Uani 1 1 d .
H38 H 0.9590 -0.0099 0.6325 0.032 Uiso 1 1 calc R
C39 C 0.8595(2) 0.15844(18) 0.61023(11) 0.0228(4) Uani 1 1 d .
C40 C 0.7296(2) 0.19408(17) 0.65864(11) 0.0211(4) Uani 1 1 d .
C41 C 0.5020(2) 0.29385(17) 0.57697(12) 0.0241(4) Uani 1 1 d .
C42 C 0.3836(2) 0.27497(19) 0.59421(12) 0.0272(5) Uani 1 1 d .
H42 H 0.3232 0.3017 0.6371 0.033 Uiso 1 1 calc R
C43 C 0.3516(2) 0.2184(2) 0.55048(13) 0.0355(6) Uani 1 1 d .
H43 H 0.2703 0.2068 0.5629 0.043 Uiso 1 1 calc R
C44 C 0.4397(2) 0.1796(2) 0.48896(14) 0.0372(6) Uani 1 1 d .
C45 C 0.5562(2) 0.1974(3) 0.46889(15) 0.0444(7) Uani 1 1 d .
H45 H 0.6151 0.1709 0.4255 0.053 Uiso 1 1 calc R
C46 C 0.5873(2) 0.2550(2) 0.51298(14) 0.0395(6) Uani 1 1 d .
H46 H 0.6677 0.2680 0.4992 0.047 Uiso 1 1 calc R
C47 C 0.7277(2) 0.01905(18) 0.71783(12) 0.0233(4) Uani 1 1 d .
C48 C 0.6951(2) -0.04037(18) 0.67566(12) 0.0255(4) Uani 1 1 d .
H48 H 0.6431 -0.0009 0.6377 0.031 Uiso 1 1 calc R
C49 C 0.7381(2) -0.15672(19) 0.68877(12) 0.0280(5) Uani 1 1 d .
H49 H 0.7152 -0.1975 0.6607 0.034 Uiso 1 1 calc R
C50 C 0.8147(2) -0.21146(18) 0.74336(13) 0.0296(5) Uani 1 1 d .
C51 C 0.8507(2) -0.15611(19) 0.78526(13) 0.0304(5) Uani 1 1 d .
H51 H 0.9046 -0.1966 0.8222 0.036 Uiso 1 1 calc R
C52 C 0.8063(2) -0.03929(18) 0.77223(12) 0.0271(5) Uani 1 1 d .
H52 H 0.8297 0.0008 0.8006 0.033 Uiso 1 1 calc R
C53 C 0.6430(2) 0.38387(18) 0.70712(12) 0.0248(4) Uani 1 1 d .
H53A H 0.5890 0.3534 0.7486 0.030 Uiso 1 1 calc R
H53B H 0.5878 0.4636 0.6940 0.030 Uiso 1 1 calc R
C54 C 0.8960(2) 0.2412(2) 0.77892(14) 0.0388(6) Uani 1 1 d .
H54A H 0.8435 0.1991 0.8101 0.058 Uiso 1 1 calc R
H54B H 0.9560 0.2471 0.8077 0.058 Uiso 1 1 calc R
H54C H 0.9475 0.2020 0.7360 0.058 Uiso 1 1 calc R
C55 C 0.6972(3) 0.4681(2) 0.82595(14) 0.0388(6) Uani 1 1 d .
H55A H 0.6451 0.5452 0.8074 0.058 Uiso 1 1 calc R
H55B H 0.7628 0.4690 0.8529 0.058 Uiso 1 1 calc R
H55C H 0.6386 0.4336 0.8594 0.058 Uiso 1 1 calc R
C56 C 0.8867(3) 0.4564(3) 0.68020(15) 0.0441(7) Uani 1 1 d .
H56A H 0.9346 0.4119 0.6392 0.066 Uiso 1 1 calc R
H56B H 0.9501 0.4636 0.7059 0.066 Uiso 1 1 calc R
H56C H 0.8298 0.5313 0.6607 0.066 Uiso 1 1 calc R
N1 N 0.44569(17) 0.17776(14) 0.86955(11) 0.0214(4) Uani 1 1 d .
N2 N 0.32326(17) 0.39445(14) 0.77958(10) 0.0214(4) Uani 1 1 d .
N3 N 0.52684(17) 0.35367(15) 0.62317(11) 0.0235(4) Uani 1 1 d .
N4 N 0.67124(17) 0.13843(15) 0.70768(10) 0.0229(4) Uani 1 1 d .
F1 F 0.64751(13) 0.33048(12) 1.05535(8) 0.0357(3) Uani 1 1 d .
F2 F 0.15959(15) 0.85246(11) 0.69253(9) 0.0424(4) Uani 1 1 d .
F3 F 0.41107(16) 0.12046(16) 0.44633(9) 0.0566(5) Uani 1 1 d .
F4 F 0.85467(16) -0.32572(11) 0.75710(8) 0.0433(4) Uani 1 1 d .
Si1 Si 0.32416(6) 0.01002(5) 0.80581(3) 0.02458(15) Uani 1 1 d .
Si2 Si 0.78330(6) 0.38519(6) 0.74639(3) 0.02833(15) Uani 1 1 d .
H3N H 0.472(2) 0.361(2) 0.6639(14) 0.026(6) Uiso 1 1 d .
H1N H 0.496(3) 0.164(2) 0.8324(14) 0.026(7) Uiso 1 1 d .

loop_
_atom_site_aniso_label
_atom_site_aniso_U_11
_atom_site_aniso_U_22
_atom_site_aniso_U_33
_atom_site_aniso_U_23
_atom_site_aniso_U_13
_atom_site_aniso_U_12
C1 0.0194(9) 0.0182(9) 0.0223(11) -0.0037(8) -0.0025(8) -0.0068(8)
C2 0.0200(10) 0.0221(10) 0.0209(10) -0.0059(8) -0.0022(8) -0.0088(8)
C3 0.0262(11) 0.0227(10) 0.0248(11) -0.0025(8) -0.0039(9) -0.0081(9)
C4 0.0313(12) 0.0285(11) 0.0225(11) 0.0021(9) -0.0037(9) -0.0150(10)
C5 0.0231(10) 0.0342(12) 0.0216(11) -0.0039(9) 0.0000(8) -0.0132(9)
C6 0.0194(10) 0.0274(10) 0.0216(11) -0.0056(8) -0.0033(8) -0.0097(8)
C7 0.0194(9) 0.0224(10) 0.0211(10) -0.0060(8) -0.0026(8) -0.0094(8)
C8 0.0171(9) 0.0316(11) 0.0236(11) -0.0088(9) -0.0002(8) -0.0095(9)
C9 0.0174(10) 0.0249(10) 0.0284(12) -0.0081(9) -0.0034(8) -0.0045(8)
C10 0.0200(10) 0.0216(10) 0.0246(11) -0.0044(8) -0.0029(8) -0.0075(8)
C11 0.0163(9) 0.0224(10) 0.0204(10) -0.0060(8) -0.0022(8) -0.0082(8)
C12 0.0185(9) 0.0210(9) 0.0204(10) -0.0070(8) -0.0026(8) -0.0075(8)
C13 0.0212(10) 0.0198(9) 0.0204(10) -0.0016(8) -0.0013(8) -0.0076(8)
C14 0.0208(10) 0.0251(10) 0.0276(12) -0.0068(9) -0.0015(9) -0.0038(8)
C15 0.0194(10) 0.0339(12) 0.0304(12) -0.0035(10) -0.0051(9) -0.0089(9)
C16 0.0275(11) 0.0335(12) 0.0231(11) -0.0039(9) -0.0072(9) -0.0151(9)
C17 0.0238(10) 0.0253(10) 0.0265(12) -0.0082(9) -0.0032(9) -0.0059(9)
C18 0.0192(10) 0.0242(10) 0.0259(11) -0.0076(8) -0.0033(8) -0.0052(8)
C19 0.0181(9) 0.0193(9) 0.0223(11) -0.0043(8) 0.0032(8) -0.0079(8)
C20 0.0289(11) 0.0245(10) 0.0286(12) -0.0062(9) -0.0049(9) -0.0121(9)
C21 0.0308(12) 0.0274(11) 0.0315(12) 0.0019(9) -0.0106(10) -0.0124(10)
C22 0.0287(11) 0.0189(10) 0.0404(14) 0.0001(9) -0.0067(10) -0.0102(9)
C23 0.0327(12) 0.0227(10) 0.0353(13) -0.0075(9) -0.0061(10) -0.0120(9)
C24 0.0249(10) 0.0233(10) 0.0245(11) -0.0044(9) -0.0044(9) -0.0080(9)
C25 0.0237(10) 0.0218(10) 0.0232(11) -0.0055(8) -0.0011(8) -0.0099(8)
C26 0.0303(12) 0.0277(11) 0.0398(14) -0.0096(10) 0.0015(10) -0.0145(10)
C27 0.0283(12) 0.0239(11) 0.0349(13) -0.0044(9) 0.0030(10) -0.0073(9)
C28 0.0361(13) 0.0327(12) 0.0378(14) -0.0142(10) 0.0007(10) -0.0179(11)
C29 0.0220(10) 0.0236(10) 0.0234(11) -0.0054(8) -0.0027(8) -0.0105(8)
C30 0.0266(11) 0.0279(11) 0.0204(11) -0.0052(8) -0.0036(8) -0.0136(9)
C31 0.0373(13) 0.0292(11) 0.0256(12) -0.0027(9) -0.0076(10) -0.0149(10)
C32 0.0461(14) 0.0389(13) 0.0249(12) 0.0007(10) -0.0071(11) -0.0268(12)
C33 0.0370(13) 0.0495(15) 0.0217(11) -0.0039(10) -0.0013(10) -0.0291(12)
C34 0.0259(11) 0.0412(13) 0.0216(11) -0.0078(9) -0.0024(9) -0.0181(10)
C35 0.0232(10) 0.0326(11) 0.0200(11) -0.0065(9) -0.0032(8) -0.0146(9)
C36 0.0254(11) 0.0499(15) 0.0266(12) -0.0118(11) 0.0037(9) -0.0192(11)
C37 0.0217(11) 0.0407(13) 0.0342(13) -0.0123(11) -0.0002(9) -0.0061(10)
C38 0.0223(10) 0.0296(11) 0.0273(12) -0.0041(9) -0.0018(9) -0.0088(9)
C39 0.0190(10) 0.0310(11) 0.0208(11) -0.0074(9) -0.0013(8) -0.0107(9)
C40 0.0193(10) 0.0260(10) 0.0204(10) -0.0076(8) -0.0013(8) -0.0095(8)
C41 0.0230(10) 0.0230(10) 0.0254(11) -0.0042(8) -0.0077(8) -0.0049(8)
C42 0.0281(11) 0.0328(12) 0.0220(11) -0.0052(9) -0.0010(9) -0.0133(9)
C43 0.0326(13) 0.0503(15) 0.0316(13) -0.0090(11) -0.0042(10) -0.0222(12)
C44 0.0336(13) 0.0515(15) 0.0355(14) -0.0192(12) -0.0098(11) -0.0162(12)
C45 0.0260(12) 0.074(2) 0.0394(15) -0.0336(14) 0.0003(11) -0.0152(13)
C46 0.0216(11) 0.0633(17) 0.0398(14) -0.0237(13) 0.0015(10) -0.0173(12)
C47 0.0192(10) 0.0258(10) 0.0233(11) -0.0047(9) 0.0030(8) -0.0094(8)
C48 0.0255(11) 0.0283(11) 0.0228(11) -0.0038(9) -0.0029(9) -0.0102(9)
C49 0.0296(11) 0.0303(11) 0.0267(12) -0.0081(9) -0.0035(9) -0.0120(9)
C50 0.0325(12) 0.0200(10) 0.0339(13) -0.0031(9) -0.0044(10) -0.0077(9)
C51 0.0299(12) 0.0302(12) 0.0289(12) -0.0047(9) -0.0090(10) -0.0060(10)
C52 0.0264(11) 0.0282(11) 0.0272(12) -0.0089(9) -0.0035(9) -0.0082(9)
C53 0.0265(11) 0.0253(10) 0.0245(11) -0.0078(9) 0.0013(9) -0.0120(9)
C54 0.0287(12) 0.0515(16) 0.0381(14) -0.0077(12) -0.0086(11) -0.0141(11)
C55 0.0431(14) 0.0504(15) 0.0336(14) -0.0151(12) -0.0030(11) -0.0252(13)
C56 0.0490(16) 0.0609(18) 0.0396(15) -0.0126(13) 0.0008(12) -0.0392(15)
N1 0.0168(8) 0.0212(9) 0.0242(10) -0.0079(7) 0.0005(7) -0.0045(7)
N2 0.0203(8) 0.0190(8) 0.0244(9) -0.0061(7) -0.0001(7) -0.0069(7)
N3 0.0177(8) 0.0269(9) 0.0261(10) -0.0104(8) -0.0016(8) -0.0062(7)
N4 0.0199(8) 0.0244(9) 0.0247(9) -0.0056(7) 0.0003(7) -0.0091(7)
F1 0.0303(7) 0.0473(8) 0.0376(8) -0.0138(6) -0.0099(6) -0.0164(6)
F2 0.0436(9) 0.0193(6) 0.0673(10) 0.0055(6) -0.0232(8) -0.0125(6)
F3 0.0434(9) 0.0894(13) 0.0561(10) -0.0432(9) -0.0059(8) -0.0293(9)
F4 0.0531(9) 0.0234(7) 0.0522(9) -0.0035(6) -0.0186(8) -0.0080(7)
Si1 0.0242(3) 0.0208(3) 0.0298(3) -0.0076(2) 0.0008(2) -0.0099(2)
Si2 0.0290(3) 0.0371(4) 0.0265(3) -0.0085(3) -0.0023(3) -0.0190(3)

loop_
_atom_type_symbol
_atom_type_description
_atom_type_scat_dispersion_real
_atom_type_scat_dispersion_imag
_atom_type_scat_source
C C 0.0033 0.0016 'International Tables Vol C Tables 4.2.6.8 and 6.1.1.4'
H H 0.0000 0.0000 'International Tables Vol C Tables 4.2.6.8 and 6.1.1.4'
N N 0.0061 0.0033 'International Tables Vol C Tables 4.2.6.8 and 6.1.1.4'
F F 0.0171 0.0103 'International Tables Vol C Tables 4.2.6.8 and 6.1.1.4'
Si Si 0.0817 0.0704 'International Tables Vol C Tables 4.2.6.8 and 6.1.1.4'

loop_
_geom_angle_atom_site_label_1
_geom_angle_atom_site_label_2
_geom_angle_atom_site_label_3
_geom_angle
N1 C1 C2 114.16(17)
N1 C1 C25 108.33(16)
C2 C1 C25 110.86(16)
N1 C1 C12 114.46(16)
C2 C1 C12 102.04(15)
C25 C1 C12 106.69(16)
C3 C2 C7 118.93(19)
C3 C2 C1 132.35(19)
C7 C2 C1 108.67(17)
C2 C3 C4 118.6(2)
C2 C3 H3 120.7
C4 C3 H3 120.7
C5 C4 C3 122.4(2)
C5 C4 H4 118.8
C3 C4 H4 118.8
C4 C5 C6 120.0(2)
C4 C5 H5 120.0
C6 C5 H5 120.0
C7 C6 C5 116.48(19)
C7 C6 C8 116.28(19)
C5 C6 C8 127.2(2)
C6 C7 C2 123.44(19)
C6 C7 C11 123.30(19)
C2 C7 C11 113.20(18)
C9 C8 C6 120.36(19)
C9 C8 H8 119.8
C6 C8 H8 119.8
C8 C9 C10 122.53(19)
C8 C9 H9 118.7
C10 C9 H9 118.7
C11 C10 C9 118.58(19)
C11 C10 H10 120.7
C9 C10 H10 120.7
C10 C11 C7 118.93(18)
C10 C11 C12 134.62(19)
C7 C11 C12 106.44(17)
N2 C12 C11 131.73(19)
N2 C12 C1 119.85(17)
C11 C12 C1 108.42(16)
C14 C13 C18 117.71(19)
C14 C13 N1 117.76(18)
C18 C13 N1 124.52(19)
C15 C14 C13 121.6(2)
C15 C14 H14 119.2
C13 C14 H14 119.2
C16 C15 C14 118.6(2)
C16 C15 H15 120.7
C14 C15 H15 120.7
F1 C16 C17 118.7(2)
F1 C16 C15 119.34(19)
C17 C16 C15 121.9(2)
C16 C17 C18 119.1(2)
C16 C17 H17 120.4
C18 C17 H17 120.4
C17 C18 C13 120.96(19)
C17 C18 H18 119.5
C13 C18 H18 119.5
C20 C19 C24 119.85(19)
C20 C19 N2 120.67(18)
C24 C19 N2 119.32(19)
C19 C20 C21 120.4(2)
C19 C20 H20 119.8
C21 C20 H20 119.8
C22 C21 C20 118.4(2)
C22 C21 H21 120.8
C20 C21 H21 120.8
F2 C22 C21 118.7(2)
F2 C22 C23 118.3(2)
C21 C22 C23 123.0(2)
C22 C23 C24 118.2(2)
C22 C23 H23 120.9
C24 C23 H23 120.9
C23 C24 C19 120.2(2)
C23 C24 H24 119.9
C19 C24 H24 119.9
C1 C25 Si1 123.86(15)
C1 C25 H25A 106.4
Si1 C25 H25A 106.4
C1 C25 H25B 106.4
Si1 C25 H25B 106.4
H25A C25 H25B 106.4
Si1 C26 H26A 109.5
Si1 C26 H26B 109.5
H26A C26 H26B 109.5
Si1 C26 H26C 109.5
H26A C26 H26C 109.5
H26B C26 H26C 109.5
Si1 C27 H27A 109.5
Si1 C27 H27B 109.5
H27A C27 H27B 109.5
Si1 C27 H27C 109.5
H27A C27 H27C 109.5
H27B C27 H27C 109.5
Si1 C28 H28A 109.5
Si1 C28 H28B 109.5
H28A C28 H28B 109.5
Si1 C28 H28C 109.5
H28A C28 H28C 109.5
H28B C28 H28C 109.5
N3 C29 C30 113.77(17)
N3 C29 C53 106.85(17)
C30 C29 C53 110.79(16)
N3 C29 C40 111.85(16)
C30 C29 C40 102.53(16)
C53 C29 C40 111.12(17)
C31 C30 C35 119.6(2)
C31 C30 C29 131.7(2)
C35 C30 C29 108.59(18)
C30 C31 C32 118.2(2)
C30 C31 H31 120.9
C32 C31 H31 120.9
C33 C32 C31 122.5(2)
C33 C32 H32 118.7
C31 C32 H32 118.7
C32 C33 C34 120.3(2)
C32 C33 H33 119.8
C34 C33 H33 119.8
C35 C34 C36 116.1(2)
C35 C34 C33 116.2(2)
C36 C34 C33 127.8(2)
C30 C35 C34 123.2(2)
C30 C35 C39 113.52(19)
C34 C35 C39 123.3(2)
C37 C36 C34 120.8(2)
C37 C36 H36 119.6
C34 C36 H36 119.6
C36 C37 C38 122.6(2)
C36 C37 H37 118.7
C38 C37 H37 118.7
C39 C38 C37 118.1(2)
C39 C38 H38 120.9
C37 C38 H38 120.9
C38 C39 C35 119.17(19)
C38 C39 C40 134.2(2)
C35 C39 C40 106.60(18)
N4 C40 C39 131.7(2)
N4 C40 C29 119.80(18)
C39 C40 C29 108.46(17)
C46 C41 C42 117.6(2)
C46 C41 N3 123.7(2)
C42 C41 N3 118.71(19)
C43 C42 C41 121.8(2)
C43 C42 H42 119.1
C41 C42 H42 119.1
C44 C43 C42 118.6(2)
C44 C43 H43 120.7
C42 C43 H43 120.7
C45 C44 C43 121.9(2)
C45 C44 F3 118.9(2)
C43 C44 F3 119.2(2)
C44 C45 C46 119.1(2)
C44 C45 H45 120.5
C46 C45 H45 120.5
C45 C46 C41 121.0(2)
C45 C46 H46 119.5
C41 C46 H46 119.5
C52 C47 C48 119.5(2)
C52 C47 N4 121.57(19)
C48 C47 N4 118.72(19)
C49 C48 C47 120.4(2)
C49 C48 H48 119.8
C47 C48 H48 119.8
C50 C49 C48 118.4(2)
C50 C49 H49 120.8
C48 C49 H49 120.8
F4 C50 C51 118.8(2)
F4 C50 C49 118.2(2)
C51 C50 C49 122.9(2)
C50 C51 C52 118.4(2)
C50 C51 H51 120.8
C52 C51 H51 120.8
C47 C52 C51 120.3(2)
C47 C52 H52 119.8
C51 C52 H52 119.8
C29 C53 Si2 124.50(15)
C29 C53 H53A 106.2
Si2 C53 H53A 106.2
C29 C53 H53B 106.2
Si2 C53 H53B 106.2
H53A C53 H53B 106.4
Si2 C54 H54A 109.5
Si2 C54 H54B 109.5
H54A C54 H54B 109.5
Si2 C54 H54C 109.5
H54A C54 H54C 109.5
H54B C54 H54C 109.5
Si2 C55 H55A 109.5
Si2 C55 H55B 109.5
H55A C55 H55B 109.5
Si2 C55 H55C 109.5
H55A C55 H55C 109.5
H55B C55 H55C 109.5
Si2 C56 H56A 109.5
Si2 C56 H56B 109.5
H56A C56 H56B 109.5
Si2 C56 H56C 109.5
H56A C56 H56C 109.5
H56B C56 H56C 109.5
C13 N1 C1 123.37(17)
C13 N1 H1N 112.0(18)
C1 N1 H1N 111.7(18)
C12 N2 C19 120.10(17)
C41 N3 C29 121.68(17)
C41 N3 H3N 111.3(16)
C29 N3 H3N 108.4(16)
C40 N4 C47 119.85(18)
C27 Si1 C28 110.05(11)
C27 Si1 C26 110.62(11)
C28 Si1 C26 107.01(11)
C27 Si1 C25 112.91(10)
C28 Si1 C25 103.81(10)
C26 Si1 C25 112.06(10)
C56 Si2 C55 109.12(12)
C56 Si2 C54 107.58(13)
C55 Si2 C54 110.69(12)
C56 Si2 C53 113.48(11)
C55 Si2 C53 102.97(11)
C54 Si2 C53 112.93(11)

loop_
_geom_bond_atom_site_label_1
_geom_bond_atom_site_label_2
_geom_bond_distance
C1 N1 1.450(3)
C1 C2 1.526(3)
C1 C25 1.549(3)
C1 C12 1.558(3)
C2 C3 1.370(3)
C2 C7 1.408(3)
C3 C4 1.418(3)
C3 H3 0.9500
C4 C5 1.374(3)
C4 H4 0.9500
C5 C6 1.420(3)
C5 H5 0.9500
C6 C7 1.402(3)
C6 C8 1.421(3)
C7 C11 1.420(3)
C8 C9 1.379(3)
C8 H8 0.9500
C9 C10 1.410(3)
C9 H9 0.9500
C10 C11 1.378(3)
C10 H10 0.9500
C11 C12 1.482(3)
C12 N2 1.273(3)
C13 C14 1.398(3)
C13 C18 1.399(3)
C13 N1 1.404(3)
C14 C15 1.389(3)
C14 H14 0.9500
C15 C16 1.376(3)
C15 H15 0.9500
C16 F1 1.369(2)
C16 C17 1.370(3)
C17 C18 1.396(3)
C17 H17 0.9500
C18 H18 0.9500
C19 C20 1.388(3)
C19 C24 1.393(3)
C19 N2 1.424(3)
C20 C21 1.389(3)
C20 H20 0.9500
C21 C22 1.369(3)
C21 H21 0.9500
C22 F2 1.363(2)
C22 C23 1.382(3)
C23 C24 1.389(3)
C23 H23 0.9500
C24 H24 0.9500
C25 Si1 1.894(2)
C25 H25A 0.9900
C25 H25B 0.9900
C26 Si1 1.879(2)
C26 H26A 0.9800
C26 H26B 0.9800
C26 H26C 0.9800
C27 Si1 1.857(2)
C27 H27A 0.9800
C27 H27B 0.9800
C27 H27C 0.9800
C28 Si1 1.873(2)
C28 H28A 0.9800
C28 H28B 0.9800
C28 H28C 0.9800
C29 N3 1.471(3)
C29 C30 1.522(3)
C29 C53 1.537(3)
C29 C40 1.556(3)
C30 C31 1.372(3)
C30 C35 1.406(3)
C31 C32 1.419(3)
C31 H31 0.9500
C32 C33 1.372(4)
C32 H32 0.9500
C33 C34 1.422(3)
C33 H33 0.9500
C34 C35 1.407(3)
C34 C36 1.414(3)
C35 C39 1.413(3)
C36 C37 1.371(4)
C36 H36 0.9500
C37 C38 1.416(3)
C37 H37 0.9500
C38 C39 1.379(3)
C38 H38 0.9500
C39 C40 1.479(3)
C40 N4 1.278(3)
C41 C46 1.394(3)
C41 C42 1.396(3)
C41 N3 1.406(3)
C42 C43 1.384(3)
C42 H42 0.9500
C43 C44 1.370(3)
C43 H43 0.9500
C44 C45 1.369(3)
C44 F3 1.373(3)
C45 C46 1.393(3)
C45 H45 0.9500
C46 H46 0.9500
C47 C52 1.391(3)
C47 C48 1.395(3)
C47 N4 1.422(3)
C48 C49 1.388(3)
C48 H48 0.9500
C49 C50 1.375(3)
C49 H49 0.9500
C50 F4 1.365(2)
C50 C51 1.374(3)
C51 C52 1.393(3)
C51 H51 0.9500
C52 H52 0.9500
C53 Si2 1.878(2)
C53 H53A 0.9900
C53 H53B 0.9900
C54 Si2 1.870(3)
C54 H54A 0.9800
C54 H54B 0.9800
C54 H54C 0.9800
C55 Si2 1.866(3)
C55 H55A 0.9800
C55 H55B 0.9800
C55 H55C 0.9800
C56 Si2 1.866(3)
C56 H56A 0.9800
C56 H56B 0.9800
C56 H56C 0.9800
N1 H1N 0.79(3)
N3 H3N 0.86(2)

loop_
_geom_hbond_atom_site_label_D
_geom_hbond_atom_site_label_H
_geom_hbond_atom_site_label_A
_geom_hbond_distance_DH
_geom_hbond_distance_HA
_geom_hbond_distance_DA
_geom_hbond_angle_DHA
N3 H3N N2 0.86(2) 2.41(3) 3.268(3) 175(2)
N1 H1N N4 0.79(3) 2.67(3) 3.455(3) 173(2)

loop_
_geom_torsion_atom_site_label_1
_geom_torsion_atom_site_label_2
_geom_torsion_atom_site_label_3
_geom_torsion_atom_site_label_4
_geom_torsion
N1 C1 C2 C3 -47.8(3)
C25 C1 C2 C3 74.8(3)
C12 C1 C2 C3 -171.9(2)
N1 C1 C2 C7 134.78(17)
C25 C1 C2 C7 -102.56(19)
C12 C1 C2 C7 10.7(2)
C7 C2 C3 C4 3.4(3)
C1 C2 C3 C4 -173.8(2)
C2 C3 C4 C5 -1.5(3)
C3 C4 C5 C6 -1.1(3)
C4 C5 C6 C7 1.5(3)
C4 C5 C6 C8 -176.4(2)
C5 C6 C7 C2 0.4(3)
C8 C6 C7 C2 178.66(18)
C5 C6 C7 C11 -176.65(18)
C8 C6 C7 C11 1.6(3)
C3 C2 C7 C6 -3.0(3)
C1 C2 C7 C6 174.81(18)
C3 C2 C7 C11 174.38(18)
C1 C2 C7 C11 -7.8(2)
C7 C6 C8 C9 -1.0(3)
C5 C6 C8 C9 177.0(2)
C6 C8 C9 C10 -0.3(3)
C8 C9 C10 C11 1.2(3)
C9 C10 C11 C7 -0.7(3)
C9 C10 C11 C12 -179.3(2)
C6 C7 C11 C10 -0.7(3)
C2 C7 C11 C10 -178.08(18)
C6 C7 C11 C12 178.28(18)
C2 C7 C11 C12 0.9(2)
C10 C11 C12 N2 4.4(4)
C7 C11 C12 N2 -174.4(2)
C10 C11 C12 C1 -175.0(2)
C7 C11 C12 C1 6.2(2)
N1 C1 C12 N2 46.5(3)
C2 C1 C12 N2 170.28(17)
C25 C1 C12 N2 -73.4(2)
N1 C1 C12 C11 -134.07(18)
C2 C1 C12 C11 -10.2(2)
C25 C1 C12 C11 106.12(18)
C18 C13 C14 C15 0.2(3)
N1 C13 C14 C15 -178.9(2)
C13 C14 C15 C16 -0.1(3)
C14 C15 C16 F1 178.92(19)
C14 C15 C16 C17 0.3(3)
F1 C16 C17 C18 -179.31(19)
C15 C16 C17 C18 -0.6(3)
C16 C17 C18 C13 0.8(3)
C14 C13 C18 C17 -0.6(3)
N1 C13 C18 C17 178.5(2)
C24 C19 C20 C21 -1.8(3)
N2 C19 C20 C21 -177.23(19)
C19 C20 C21 C22 0.6(3)
C20 C21 C22 F2 180.0(2)
C20 C21 C22 C23 0.8(4)
F2 C22 C23 C24 179.9(2)
C21 C22 C23 C24 -0.9(4)
C22 C23 C24 C19 -0.3(3)
C20 C19 C24 C23 1.6(3)
N2 C19 C24 C23 177.14(19)
N1 C1 C25 Si1 68.6(2)
C2 C1 C25 Si1 -57.4(2)
C12 C1 C25 Si1 -167.69(14)
N3 C29 C30 C31 56.8(3)
C53 C29 C30 C31 -63.6(3)
C40 C29 C30 C31 177.7(2)
N3 C29 C30 C35 -126.37(18)
C53 C29 C30 C35 113.22(19)
C40 C29 C30 C35 -5.4(2)
C35 C30 C31 C32 -2.2(3)
C29 C30 C31 C32 174.3(2)
C30 C31 C32 C33 1.3(3)
C31 C32 C33 C34 0.7(3)
C32 C33 C34 C35 -1.8(3)
C32 C33 C34 C36 177.4(2)
C31 C30 C35 C34 1.2(3)
C29 C30 C35 C34 -176.14(18)
C31 C30 C35 C39 -177.48(19)
C29 C30 C35 C39 5.2(2)
C36 C34 C35 C30 -178.4(2)
C33 C34 C35 C30 0.9(3)
C36 C34 C35 C39 0.1(3)
C33 C34 C35 C39 179.40(19)
C35 C34 C36 C37 0.0(3)
C33 C34 C36 C37 -179.2(2)
C34 C36 C37 C38 0.2(4)
C36 C37 C38 C39 -0.5(3)
C37 C38 C39 C35 0.5(3)
C37 C38 C39 C40 -178.4(2)
C30 C35 C39 C38 178.26(19)
C34 C35 C39 C38 -0.4(3)
C30 C35 C39 C40 -2.5(2)
C34 C35 C39 C40 178.86(18)
C38 C39 C40 N4 -3.4(4)
C35 C39 C40 N4 177.5(2)
C38 C39 C40 C29 177.9(2)
C35 C39 C40 C29 -1.2(2)
N3 C29 C40 N4 -52.6(3)
C30 C29 C40 N4 -174.91(18)
C53 C29 C40 N4 66.7(2)
N3 C29 C40 C39 126.25(18)
C30 C29 C40 C39 4.0(2)
C53 C29 C40 C39 -114.43(18)
C46 C41 C42 C43 0.9(3)
N3 C41 C42 C43 178.9(2)
C41 C42 C43 C44 0.4(4)
C42 C43 C44 C45 -1.5(4)
C42 C43 C44 F3 178.1(2)
C43 C44 C45 C46 1.1(5)
F3 C44 C45 C46 -178.4(3)
C44 C45 C46 C41 0.3(4)
C42 C41 C46 C45 -1.3(4)
N3 C41 C46 C45 -179.1(2)
C52 C47 C48 C49 1.4(3)
N4 C47 C48 C49 -173.94(19)
C47 C48 C49 C50 -0.9(3)
C48 C49 C50 F4 178.7(2)
C48 C49 C50 C51 -0.1(4)
F4 C50 C51 C52 -178.2(2)
C49 C50 C51 C52 0.7(4)
C48 C47 C52 C51 -0.9(3)
N4 C47 C52 C51 174.4(2)
C50 C51 C52 C47 -0.2(3)
N3 C29 C53 Si2 -173.90(15)
C30 C29 C53 Si2 -49.5(2)
C40 C29 C53 Si2 63.8(2)
C14 C13 N1 C1 -175.28(19)
C18 C13 N1 C1 5.6(3)
C2 C1 N1 C13 -63.1(2)
C25 C1 N1 C13 172.91(18)
C12 C1 N1 C13 54.0(3)
C11 C12 N2 C19 4.0(3)
C1 C12 N2 C19 -176.63(17)
C20 C19 N2 C12 -97.0(2)
C24 C19 N2 C12 87.5(2)
C46 C41 N3 C29 -40.1(3)
C42 C41 N3 C29 142.1(2)
C30 C29 N3 C41 72.2(2)
C53 C29 N3 C41 -165.19(19)
C40 C29 N3 C41 -43.4(3)
C39 C40 N4 C47 -6.2(3)
C29 C40 N4 C47 172.40(18)
C52 C47 N4 C40 95.9(3)
C48 C47 N4 C40 -88.8(2)
C1 C25 Si1 C27 -46.1(2)
C1 C25 Si1 C28 -165.29(17)
C1 C25 Si1 C26 79.59(19)
C29 C53 Si2 C56 63.7(2)
C29 C53 Si2 C55 -178.50(18)
C29 C53 Si2 C54 -59.1(2)
